data_7226429
loop_
_publ_author_name
'Jin, Gong'
'Sun, Jing'
'Yan, Chao Guo'

_publ_section_title
;
 Formation of zwitterionic salts via three-component reaction of
 benzimidazolium bromides, aromatic aldehydes and 1,3-indanedione
;
_journal_name_full 'RSC Adv.'
_journal_paper_doi 10.1039/C6RA16838H
_journal_year 2016
_chemical_formula_moiety 'C36 H31 Cl N2 O3, C3 H7 N O, 2(H2 O) '
_chemical_formula_sum 'C39 H42 Cl N3 O6'
_chemical_formula_weight 684.20
_space_group_crystal_system monoclinic
_space_group_IT_number 14
_space_group_name_Hall '-P 2ybc'
_space_group_name_H-M_alt 'P 1 21/c 1'
_symmetry_space_group_name_Hall '-P 2ybc'
_symmetry_space_group_name_H-M 'P 1 21/c 1'
_atom_sites_solution_hydrogens mixed
_audit_block_doi 10.5517/ccdc.csd.cc1lylz3
_audit_creation_method SHELXL-2014/7
_audit_update_record
;
2016-06-29 deposited with the CCDC.
2016-08-25 downloaded from the CCDC.
;
_cell_angle_alpha 90
_cell_angle_beta 94.574(6)
_cell_angle_gamma 90
_cell_formula_units_Z 4
_cell_length_a 8.8753(17)
_cell_length_b 16.060(3)
_cell_length_c 26.020(5)
_cell_measurement_reflns_used 9870
_cell_measurement_temperature 296(2)
_cell_measurement_theta_max 25.94
_cell_measurement_theta_min 2.30
_cell_volume 3697.0(12)
_computing_cell_refinement 'Bruker SAINT'
_computing_data_collection 'Bruker APEX2'
_computing_data_reduction 'Bruker SAINT'
_computing_molecular_graphics 'Bruker SHELXTL'
_computing_publication_material 'Bruker SHELXTL'
_computing_structure_refinement 'SHELXL-2014/7 (Sheldrick, 2014)'
_computing_structure_solution 'SHELXS-97 (Sheldrick 2008)'
_diffrn_ambient_temperature 296(2)
_diffrn_measured_fraction_theta_full 0.999
_diffrn_measured_fraction_theta_max 0.999
_diffrn_measurement_device_type 'CCD area detector'
_diffrn_measurement_method 'phi and omega scans'
_diffrn_radiation_source 'fine-focus sealed tube'
_diffrn_radiation_type MoK\a
_diffrn_radiation_wavelength 0.71073
_diffrn_reflns_av_R_equivalents 0.0629
_diffrn_reflns_av_unetI/netI 0.0435
_diffrn_reflns_Laue_measured_fraction_full 0.999
_diffrn_reflns_Laue_measured_fraction_max 0.999
_diffrn_reflns_limit_h_max 10
_diffrn_reflns_limit_h_min -10
_diffrn_reflns_limit_k_max 19
_diffrn_reflns_limit_k_min -19
_diffrn_reflns_limit_l_max 32
_diffrn_reflns_limit_l_min -32
_diffrn_reflns_number 50393
_diffrn_reflns_point_group_measured_fraction_full 0.999
_diffrn_reflns_point_group_measured_fraction_max 0.999
_diffrn_reflns_theta_full 25.242
_diffrn_reflns_theta_max 26.000
_diffrn_reflns_theta_min 1.491
_exptl_absorpt_coefficient_mu 0.152
_exptl_absorpt_correction_T_max 0.970
_exptl_absorpt_correction_T_min 0.964
_exptl_absorpt_correction_type multi-scan
_exptl_absorpt_process_details sadabs
_exptl_crystal_colour yellow
_exptl_crystal_density_diffrn 1.229
_exptl_crystal_description block
_exptl_crystal_F_000 1448
_exptl_crystal_size_max 0.240
_exptl_crystal_size_mid 0.220
_exptl_crystal_size_min 0.200
_refine_diff_density_max 0.377
_refine_diff_density_min -0.335
_refine_diff_density_rms 0.094
_refine_ls_extinction_method none
_refine_ls_goodness_of_fit_ref 1.057
_refine_ls_hydrogen_treatment mixed
_refine_ls_matrix_type full
_refine_ls_number_parameters 462
_refine_ls_number_reflns 7250
_refine_ls_number_restraints 0
_refine_ls_restrained_S_all 1.057
_refine_ls_R_factor_all 0.0972
_refine_ls_R_factor_gt 0.0578
_refine_ls_shift/su_max 0.001
_refine_ls_shift/su_mean 0.000
_refine_ls_structure_factor_coef Fsqd
_refine_ls_weighting_details 'w=1/[\s^2^(Fo^2^)+(0.0979P)^2^+0.5427P] where P=(Fo^2^+2Fc^2^)/3'
_refine_ls_weighting_scheme calc
_refine_ls_wR_factor_gt 0.1533
_refine_ls_wR_factor_ref 0.1745
_reflns_Friedel_coverage 0.000
_reflns_number_gt 4929
_reflns_number_total 7250
_reflns_threshold_expression 'I > 2\s(I)'
_cod_data_source_file c6ra16838h2.cif
_cod_data_source_block 1c
_cod_original_cell_volume 3697.1(12)
_cod_database_code 7226429
_shelx_shelxl_version_number 2014/7
_shelx_space_group_comment
; 
The symmetry employed for this shelxl refinement is uniquely defined 
by the following loop, which should always be used as a source of 
symmetry information in preference to the above space-group names. 
They are only intended as comments. 
;
_shelx_estimated_absorpt_t_min 0.964
_shelx_estimated_absorpt_t_max 0.970

loop_
_space_group_symop_operation_xyz
'x, y, z'
'-x, y+1/2, -z+1/2'
'-x, -y, -z'
'x, -y-1/2, z-1/2'

loop_
_atom_site_label
_atom_site_type_symbol
_atom_site_fract_x
_atom_site_fract_y
_atom_site_fract_z
_atom_site_U_iso_or_equiv
_atom_site_adp_type
_atom_site_occupancy
_atom_site_site_symmetry_order
_atom_site_calc_flag
_atom_site_refinement_flags_posn
_atom_site_refinement_flags_adp
C1 C 0.8402(5) 0.4803(3) 0.93632(13) 0.1202(15) Uani 1 1 d . .
H1A H 0.9077 0.4429 0.9555 0.180 Uiso 1 1 calc R U
H1B H 0.7397 0.4730 0.9467 0.180 Uiso 1 1 calc R U
H1C H 0.8723 0.5366 0.9429 0.180 Uiso 1 1 calc R U
C2 C 0.8419(4) 0.4618(2) 0.87928(11) 0.0841(9) Uani 1 1 d . .
H2A H 0.8062 0.4053 0.8729 0.101 Uiso 1 1 calc R U
H2B H 0.7721 0.4991 0.8602 0.101 Uiso 1 1 calc R U
C3 C 0.9927(3) 0.47066(19) 0.85967(10) 0.0681(7) Uani 1 1 d . .
H3A H 1.0650 0.4399 0.8822 0.082 Uiso 1 1 calc R U
H3B H 1.0214 0.5289 0.8617 0.082 Uiso 1 1 calc R U
C4 C 1.0051(2) 0.44088(16) 0.80454(9) 0.0516(6) Uani 1 1 d . .
H4A H 1.1058 0.4530 0.7945 0.062 Uiso 1 1 calc R U
H4B H 0.9913 0.3810 0.8032 0.062 Uiso 1 1 calc R U
C5 C 0.8886(2) 0.56335(13) 0.75250(7) 0.0369(5) Uani 1 1 d . .
C6 C 0.9861(3) 0.62971(15) 0.76458(9) 0.0517(6) Uani 1 1 d . .
H6A H 1.0746 0.6230 0.7858 0.062 Uiso 1 1 calc R U
C7 C 0.9451(3) 0.70534(16) 0.74354(10) 0.0612(7) Uani 1 1 d . .
H7 H 1.0073 0.7511 0.7509 0.073 Uiso 1 1 calc R U
C8 C 0.8122(3) 0.71568(15) 0.71129(10) 0.0609(7) Uani 1 1 d . .
H8 H 0.7875 0.7683 0.6983 0.073 Uiso 1 1 calc R U
C9 C 0.7174(3) 0.65001(14) 0.69833(8) 0.0474(5) Uani 1 1 d . .
H9 H 0.6305 0.6566 0.6763 0.057 Uiso 1 1 calc R U
C10 C 0.7580(2) 0.57332(12) 0.71975(7) 0.0354(5) Uani 1 1 d . .
C11 C 0.7729(2) 0.44213(13) 0.74507(7) 0.0376(5) Uani 1 1 d . .
H11 H 0.7506 0.3860 0.7490 0.045 Uiso 1 1 calc R U
C12 C 0.5433(2) 0.47595(12) 0.68795(7) 0.0339(4) Uani 1 1 d . .
H12 H 0.4924 0.5283 0.6779 0.041 Uiso 1 1 calc R U
C13 C 0.5687(2) 0.42649(12) 0.63916(7) 0.0354(5) Uani 1 1 d . .
C14 C 0.4686(2) 0.44188(13) 0.59143(7) 0.0381(5) Uani 1 1 d . .
C15 C 0.3739(3) 0.50973(16) 0.58537(9) 0.0592(7) Uani 1 1 d . .
H15 H 0.3718 0.5484 0.6119 0.071 Uiso 1 1 calc R U
C16 C 0.2823(3) 0.52108(18) 0.54067(10) 0.0720(8) Uani 1 1 d . .
H16 H 0.2203 0.5677 0.5367 0.086 Uiso 1 1 calc R U
C17 C 0.2836(3) 0.46344(17) 0.50249(9) 0.0567(7) Uani 1 1 d . .
C18 C 0.3747(3) 0.39578(19) 0.50719(10) 0.0711(8) Uani 1 1 d . .
H18 H 0.3746 0.3569 0.4807 0.085 Uiso 1 1 calc R U
C19 C 0.4675(3) 0.38527(17) 0.55175(9) 0.0621(7) Uani 1 1 d . .
H19 H 0.5305 0.3390 0.5551 0.075 Uiso 1 1 calc R U
C20 C 0.3913(2) 0.56191(14) 0.77407(8) 0.0411(5) Uani 1 1 d . .
C21 C 0.3802(2) 0.58359(14) 0.82998(9) 0.0467(6) Uani 1 1 d . .
C22 C 0.3503(3) 0.65867(17) 0.85277(10) 0.0628(7) Uani 1 1 d . .
H22 H 0.3349 0.7068 0.8332 0.075 Uiso 1 1 calc R U
C23 C 0.3442(4) 0.6599(2) 0.90587(13) 0.0840(10) Uani 1 1 d . .
H23 H 0.3231 0.7094 0.9223 0.101 Uiso 1 1 calc R U
C24 C 0.3689(4) 0.5887(3) 0.93422(12) 0.0873(10) Uani 1 1 d . .
H24 H 0.3663 0.5913 0.9698 0.105 Uiso 1 1 calc R U
C25 C 0.3981(3) 0.5116(2) 0.91116(10) 0.0715(8) Uani 1 1 d . .
H25 H 0.4127 0.4633 0.9306 0.086 Uiso 1 1 calc R U
C26 C 0.4041(2) 0.51136(15) 0.85838(8) 0.0479(6) Uani 1 1 d . .
C27 C 0.4300(2) 0.44150(14) 0.82141(8) 0.0409(5) Uani 1 1 d . .
C28 C 0.4209(2) 0.47568(12) 0.77140(7) 0.0346(5) Uani 1 1 d . .
C29 C 0.4422(2) 0.42655(12) 0.72353(7) 0.0321(4) Uani 1 1 d . .
H29 H 0.4984 0.3762 0.7344 0.038 Uiso 1 1 calc R U
C30 C 0.2983(2) 0.39803(13) 0.69325(7) 0.0352(5) Uani 1 1 d . .
C31 C 0.2915(2) 0.31910(14) 0.67159(8) 0.0456(5) Uani 1 1 d . .
H31 H 0.3738 0.2836 0.6776 0.055 Uiso 1 1 calc R U
C32 C 0.1656(3) 0.29146(17) 0.64122(9) 0.0592(7) Uani 1 1 d . .
C33 C 0.1664(4) 0.2060(2) 0.61707(14) 0.1018(12) Uani 1 1 d . .
H33A H 0.0647 0.1855 0.6120 0.153 Uiso 1 1 calc R U
H33B H 0.2256 0.1688 0.6394 0.153 Uiso 1 1 calc R U
H33C H 0.2095 0.2093 0.5844 0.153 Uiso 1 1 calc R U
C34 C 0.0431(3) 0.3439(2) 0.63416(9) 0.0669(8) Uani 1 1 d . .
H34 H -0.0431 0.3262 0.6145 0.080 Uiso 1 1 calc R U
C35 C 0.0465(3) 0.42149(19) 0.65555(9) 0.0609(7) Uani 1 1 d . .
H35 H -0.0377 0.4559 0.6504 0.073 Uiso 1 1 calc R U
C36 C 0.1735(2) 0.44992(16) 0.68488(8) 0.0465(5) Uani 1 1 d . .
H36 H 0.1751 0.5033 0.6988 0.056 Uiso 1 1 calc R U
C37 C 0.2603(6) 0.7556(2) 0.06430(14) 0.0992(11) Uani 1 1 d . .
H37 H 0.3114 0.7574 0.0969 0.119 Uiso 1 1 calc R U
C38 C 0.0288(6) 0.7633(3) 0.01279(18) 0.153(2) Uani 1 1 d . .
H38A H -0.0048 0.8181 0.0025 0.230 Uiso 1 1 calc R U
H38B H -0.0571 0.7275 0.0148 0.230 Uiso 1 1 calc R U
H38C H 0.0927 0.7415 -0.0121 0.230 Uiso 1 1 calc R U
C39 C 0.0370(6) 0.7841(3) 0.10734(17) 0.154(2) Uani 1 1 d . .
H39A H 0.1003 0.7662 0.1369 0.231 Uiso 1 1 calc R U
H39B H -0.0572 0.7545 0.1060 0.231 Uiso 1 1 calc R U
H39C H 0.0182 0.8427 0.1098 0.231 Uiso 1 1 calc R U
Cl1 Cl 0.16616(10) 0.47866(6) 0.44655(3) 0.0951(3) Uani 1 1 d . .
N1 N 0.89317(18) 0.48025(10) 0.76752(6) 0.0379(4) Uani 1 1 d . .
N2 N 0.68851(17) 0.49520(10) 0.71609(6) 0.0333(4) Uani 1 1 d . .
N3 N 0.1108(4) 0.76738(19) 0.06156(11) 0.0994(9) Uani 1 1 d . .
O1 O 0.66518(17) 0.37281(10) 0.64126(6) 0.0500(4) Uani 1 1 d . .
O2 O 0.37398(19) 0.61327(10) 0.73815(6) 0.0577(4) Uani 1 1 d . .
O3 O 0.4539(2) 0.36760(10) 0.83475(6) 0.0598(5) Uani 1 1 d . .
O4 O 0.3356(4) 0.74259(19) 0.02805(10) 0.1223(9) Uani 1 1 d . .
O5 O 0.6843(2) 0.27582(13) 0.79011(9) 0.0681(5) Uani 1 1 d . .
O6 O 0.3681(6) 0.2224(3) 0.42236(17) 0.1713(19) Uani 1 1 d . .
H5B H 0.603(4) 0.2939(19) 0.8055(11) 0.080(10) Uiso 1 1 d . .
H6B H 0.460(7) 0.209(4) 0.442(2) 0.20(3) Uiso 1 1 d . .
H5A H 0.660(4) 0.228(2) 0.7791(12) 0.093(11) Uiso 1 1 d . .
H6C H 0.358(5) 0.189(3) 0.4023(19) 0.139(19) Uiso 1 1 d . .

loop_
_atom_site_aniso_label
_atom_site_aniso_U_11
_atom_site_aniso_U_22
_atom_site_aniso_U_33
_atom_site_aniso_U_23
_atom_site_aniso_U_13
_atom_site_aniso_U_12
C1 0.158(4) 0.143(4) 0.062(2) 0.014(2) 0.023(2) 0.005(3)
C2 0.089(2) 0.100(2) 0.0631(18) 0.0113(16) 0.0073(16) 0.0033(18)
C3 0.0618(17) 0.0797(19) 0.0597(16) 0.0147(14) -0.0158(13) 0.0001(14)
C4 0.0364(12) 0.0554(14) 0.0605(14) 0.0034(11) -0.0108(10) 0.0062(10)
C5 0.0312(10) 0.0403(12) 0.0395(11) -0.0009(9) 0.0053(8) -0.0020(9)
C6 0.0404(13) 0.0575(16) 0.0561(14) -0.0027(11) -0.0027(10) -0.0117(11)
C7 0.0607(16) 0.0461(15) 0.0757(17) 0.0043(13) -0.0015(13) -0.0209(12)
C8 0.0638(17) 0.0415(14) 0.0771(17) 0.0138(12) 0.0036(13) -0.0084(12)
C9 0.0439(13) 0.0445(13) 0.0532(13) 0.0102(11) -0.0003(10) -0.0032(10)
C10 0.0332(10) 0.0378(12) 0.0355(10) 0.0003(9) 0.0051(8) -0.0041(9)
C11 0.0323(11) 0.0363(11) 0.0438(11) -0.0007(9) 0.0002(9) 0.0000(9)
C12 0.0265(10) 0.0361(11) 0.0379(10) 0.0016(8) -0.0034(8) 0.0007(8)
C13 0.0297(10) 0.0380(12) 0.0390(11) 0.0031(9) 0.0055(8) -0.0014(9)
C14 0.0374(11) 0.0435(12) 0.0337(10) 0.0043(9) 0.0048(8) -0.0047(9)
C15 0.0722(17) 0.0555(15) 0.0470(13) -0.0030(11) -0.0138(12) 0.0115(13)
C16 0.081(2) 0.0734(19) 0.0573(16) 0.0087(14) -0.0193(14) 0.0151(15)
C17 0.0566(15) 0.0739(18) 0.0378(12) 0.0119(12) -0.0084(10) -0.0173(13)
C18 0.086(2) 0.082(2) 0.0432(14) -0.0152(13) -0.0099(13) -0.0029(17)
C19 0.0701(17) 0.0648(16) 0.0495(14) -0.0114(12) -0.0074(12) 0.0129(13)
C20 0.0336(11) 0.0414(13) 0.0487(12) -0.0040(10) 0.0059(9) -0.0021(9)
C21 0.0361(12) 0.0487(14) 0.0557(13) -0.0140(11) 0.0067(10) -0.0072(10)
C22 0.0594(16) 0.0554(16) 0.0751(17) -0.0262(13) 0.0157(13) -0.0087(12)
C23 0.085(2) 0.081(2) 0.088(2) -0.047(2) 0.0194(17) -0.0162(17)
C24 0.101(2) 0.110(3) 0.0526(17) -0.0398(19) 0.0165(16) -0.014(2)
C25 0.083(2) 0.086(2) 0.0459(14) -0.0129(14) 0.0065(13) -0.0103(16)
C26 0.0422(12) 0.0616(15) 0.0401(12) -0.0141(11) 0.0039(9) -0.0066(11)
C27 0.0369(11) 0.0475(14) 0.0375(11) -0.0005(10) -0.0011(9) -0.0029(10)
C28 0.0303(10) 0.0376(12) 0.0357(10) -0.0015(8) 0.0006(8) -0.0036(8)
C29 0.0296(10) 0.0330(11) 0.0333(10) 0.0019(8) 0.0005(8) 0.0005(8)
C30 0.0299(10) 0.0464(12) 0.0294(10) 0.0024(9) 0.0026(8) -0.0050(9)
C31 0.0464(13) 0.0446(13) 0.0454(12) 0.0000(10) 0.0021(10) -0.0097(10)
C32 0.0633(17) 0.0672(17) 0.0466(13) -0.0048(12) 0.0006(11) -0.0277(14)
C33 0.121(3) 0.080(2) 0.100(2) -0.0280(19) -0.014(2) -0.041(2)
C34 0.0451(15) 0.109(2) 0.0453(14) -0.0064(15) -0.0065(11) -0.0219(15)
C35 0.0341(12) 0.103(2) 0.0439(13) -0.0026(14) -0.0045(10) 0.0064(13)
C36 0.0382(12) 0.0617(15) 0.0391(11) -0.0030(10) 0.0000(9) 0.0058(10)
C37 0.146(4) 0.087(2) 0.064(2) 0.0087(18) 0.007(2) 0.007(2)
C38 0.163(5) 0.181(5) 0.109(3) -0.017(3) -0.034(3) 0.034(4)
C39 0.186(5) 0.179(5) 0.103(3) 0.046(3) 0.047(3) 0.081(4)
Cl1 0.0918(6) 0.1307(8) 0.0564(4) 0.0220(4) -0.0337(4) -0.0258(5)
N1 0.0297(9) 0.0412(11) 0.0418(9) -0.0018(8) -0.0037(7) 0.0014(7)
N2 0.0267(8) 0.0351(9) 0.0372(9) 0.0010(7) -0.0018(7) -0.0019(7)
N3 0.125(3) 0.097(2) 0.0764(19) 0.0186(15) 0.0100(18) 0.0265(19)
O1 0.0426(9) 0.0554(10) 0.0518(9) -0.0040(7) 0.0016(7) 0.0136(8)
O2 0.0695(11) 0.0407(9) 0.0644(10) 0.0055(8) 0.0153(8) 0.0087(8)
O3 0.0855(12) 0.0497(11) 0.0440(9) 0.0080(7) 0.0042(8) 0.0072(9)
O4 0.158(3) 0.138(2) 0.0739(16) -0.0053(15) 0.0267(17) 0.0044(19)
O5 0.0716(13) 0.0379(11) 0.0952(15) -0.0027(10) 0.0083(11) -0.0020(9)
O6 0.172(4) 0.200(4) 0.138(3) -0.082(3) -0.004(3) 0.063(3)

loop_
_atom_type_symbol
_atom_type_description
_atom_type_scat_dispersion_real
_atom_type_scat_dispersion_imag
_atom_type_scat_source
C C 0.0033 0.0016 'International Tables Vol C Tables 4.2.6.8 and 6.1.1.4'
H H 0.0000 0.0000 'International Tables Vol C Tables 4.2.6.8 and 6.1.1.4'
N N 0.0061 0.0033 'International Tables Vol C Tables 4.2.6.8 and 6.1.1.4'
O O 0.0106 0.0060 'International Tables Vol C Tables 4.2.6.8 and 6.1.1.4'
Cl Cl 0.1484 0.1585 'International Tables Vol C Tables 4.2.6.8 and 6.1.1.4'

loop_
_geom_angle_atom_site_label_1
_geom_angle_atom_site_label_2
_geom_angle_atom_site_label_3
_geom_angle
C2 C1 H1A 109.5
C2 C1 H1B 109.5
H1A C1 H1B 109.5
C2 C1 H1C 109.5
H1A C1 H1C 109.5
H1B C1 H1C 109.5
C3 C2 C1 113.5(3)
C3 C2 H2A 108.9
C1 C2 H2A 108.9
C3 C2 H2B 108.9
C1 C2 H2B 108.9
H2A C2 H2B 107.7
C2 C3 C4 115.5(2)
C2 C3 H3A 108.4
C4 C3 H3A 108.4
C2 C3 H3B 108.4
C4 C3 H3B 108.4
H3A C3 H3B 107.5
N1 C4 C3 112.70(19)
N1 C4 H4A 109.1
C3 C4 H4A 109.1
N1 C4 H4B 109.1
C3 C4 H4B 109.1
H4A C4 H4B 107.8
N1 C5 C10 106.66(16)
N1 C5 C6 131.86(19)
C10 C5 C6 121.48(19)
C7 C6 C5 116.6(2)
C7 C6 H6A 121.7
C5 C6 H6A 121.7
C6 C7 C8 121.9(2)
C6 C7 H7 119.1
C8 C7 H7 119.1
C9 C8 C7 121.7(2)
C9 C8 H8 119.2
C7 C8 H8 119.2
C8 C9 C10 116.7(2)
C8 C9 H9 121.7
C10 C9 H9 121.7
C9 C10 C5 121.63(18)
C9 C10 N2 132.12(18)
C5 C10 N2 106.24(16)
N1 C11 N2 110.59(18)
N1 C11 H11 124.7
N2 C11 H11 124.7
N2 C12 C13 110.03(15)
N2 C12 C29 109.65(14)
C13 C12 C29 111.06(15)
N2 C12 H12 108.7
C13 C12 H12 108.7
C29 C12 H12 108.7
O1 C13 C14 121.84(18)
O1 C13 C12 118.82(17)
C14 C13 C12 119.23(16)
C19 C14 C15 118.0(2)
C19 C14 C13 119.00(19)
C15 C14 C13 123.02(19)
C16 C15 C14 121.0(2)
C16 C15 H15 119.5
C14 C15 H15 119.5
C17 C16 C15 119.2(3)
C17 C16 H16 120.4
C15 C16 H16 120.4
C18 C17 C16 121.4(2)
C18 C17 Cl1 120.2(2)
C16 C17 Cl1 118.5(2)
C17 C18 C19 119.1(2)
C17 C18 H18 120.4
C19 C18 H18 120.4
C14 C19 C18 121.3(2)
C14 C19 H19 119.4
C18 C19 H19 119.4
O2 C20 C28 128.62(19)
O2 C20 C21 123.9(2)
C28 C20 C21 107.51(18)
C22 C21 C26 122.0(2)
C22 C21 C20 130.3(2)
C26 C21 C20 107.64(18)
C21 C22 C23 117.7(3)
C21 C22 H22 121.1
C23 C22 H22 121.1
C24 C23 C22 120.5(3)
C24 C23 H23 119.7
C22 C23 H23 119.7
C23 C24 C25 122.1(3)
C23 C24 H24 118.9
C25 C24 H24 118.9
C26 C25 C24 116.7(3)
C26 C25 H25 121.6
C24 C25 H25 121.6
C25 C26 C21 120.9(2)
C25 C26 C27 131.2(2)
C21 C26 C27 107.94(19)
O3 C27 C28 128.49(19)
O3 C27 C26 124.11(19)
C28 C27 C26 107.40(19)
C27 C28 C20 109.51(18)
C27 C28 C29 124.10(18)
C20 C28 C29 126.38(17)
C28 C29 C30 115.71(15)
C28 C29 C12 110.05(15)
C30 C29 C12 110.25(14)
C28 C29 H29 106.8
C30 C29 H29 106.8
C12 C29 H29 106.8
C31 C30 C36 118.46(19)
C31 C30 C29 119.63(18)
C36 C30 C29 121.86(19)
C30 C31 C32 122.0(2)
C30 C31 H31 119.0
C32 C31 H31 119.0
C34 C32 C31 118.1(2)
C34 C32 C33 122.1(3)
C31 C32 C33 119.8(3)
C32 C33 H33A 109.5
C32 C33 H33B 109.5
H33A C33 H33B 109.5
C32 C33 H33C 109.5
H33A C33 H33C 109.5
H33B C33 H33C 109.5
C35 C34 C32 120.9(2)
C35 C34 H34 119.6
C32 C34 H34 119.6
C34 C35 C36 121.0(2)
C34 C35 H35 119.5
C36 C35 H35 119.5
C35 C36 C30 119.4(2)
C35 C36 H36 120.3
C30 C36 H36 120.3
O4 C37 N3 126.0(4)
O4 C37 H37 117.0
N3 C37 H37 117.0
N3 C38 H38A 109.5
N3 C38 H38B 109.5
H38A C38 H38B 109.5
N3 C38 H38C 109.5
H38A C38 H38C 109.5
H38B C38 H38C 109.5
N3 C39 H39A 109.5
N3 C39 H39B 109.5
H39A C39 H39B 109.5
N3 C39 H39C 109.5
H39A C39 H39C 109.5
H39B C39 H39C 109.5
C11 N1 C5 108.37(16)
C11 N1 C4 124.65(18)
C5 N1 C4 126.87(17)
C11 N2 C10 108.15(15)
C11 N2 C12 125.62(16)
C10 N2 C12 126.13(16)
C37 N3 C38 118.6(4)
C37 N3 C39 120.1(4)
C38 N3 C39 121.3(4)
H5B O5 H5A 105(3)
H6B O6 H6C 105(5)

loop_
_geom_bond_atom_site_label_1
_geom_bond_atom_site_label_2
_geom_bond_distance
C1 C2 1.515(4)
C1 H1A 0.9600
C1 H1B 0.9600
C1 H1C 0.9600
C2 C3 1.477(4)
C2 H2A 0.9700
C2 H2B 0.9700
C3 C4 1.524(4)
C3 H3A 0.9700
C3 H3B 0.9700
C4 N1 1.470(3)
C4 H4A 0.9700
C4 H4B 0.9700
C5 N1 1.390(3)
C5 C10 1.392(3)
C5 C6 1.393(3)
C6 C7 1.370(3)
C6 H6A 0.9300
C7 C8 1.402(3)
C7 H7 0.9300
C8 C9 1.374(3)
C8 H8 0.9300
C9 C10 1.387(3)
C9 H9 0.9300
C10 N2 1.398(3)
C11 N1 1.325(2)
C11 N2 1.329(3)
C11 H11 0.9300
C12 N2 1.464(2)
C12 C13 1.529(3)
C12 C29 1.557(3)
C12 H12 0.9800
C13 O1 1.213(2)
C13 C14 1.489(3)
C14 C19 1.375(3)
C14 C15 1.378(3)
C15 C16 1.377(3)
C15 H15 0.9300
C16 C17 1.359(4)
C16 H16 0.9300
C17 C18 1.354(4)
C17 Cl1 1.739(2)
C18 C19 1.378(3)
C18 H18 0.9300
C19 H19 0.9300
C20 O2 1.247(3)
C20 C28 1.412(3)
C20 C21 1.507(3)
C21 C22 1.379(3)
C21 C26 1.383(3)
C22 C23 1.387(4)
C22 H22 0.9300
C23 C24 1.368(5)
C23 H23 0.9300
C24 C25 1.409(4)
C24 H24 0.9300
C25 C26 1.379(3)
C25 H25 0.9300
C26 C27 1.508(3)
C27 O3 1.250(3)
C27 C28 1.409(3)
C28 C29 1.499(3)
C29 C30 1.517(3)
C29 H29 0.9800
C30 C31 1.387(3)
C30 C36 1.389(3)
C31 C32 1.389(3)
C31 H31 0.9300
C32 C34 1.376(4)
C32 C33 1.510(4)
C33 H33A 0.9600
C33 H33B 0.9600
C33 H33C 0.9600
C34 C35 1.365(4)
C34 H34 0.9300
C35 C36 1.387(3)
C35 H35 0.9300
C36 H36 0.9300
C37 O4 1.217(4)
C37 N3 1.336(5)
C37 H37 0.9300
C38 N3 1.413(5)
C38 H38A 0.9600
C38 H38B 0.9600
C38 H38C 0.9600
C39 N3 1.430(5)
C39 H39A 0.9600
C39 H39B 0.9600
C39 H39C 0.9600
O5 H5B 0.90(3)
O5 H5A 0.85(4)
O6 H6B 0.95(6)
O6 H6C 0.76(5)

loop_
_geom_hbond_atom_site_label_D
_geom_hbond_atom_site_label_H
_geom_hbond_atom_site_label_A
_geom_hbond_distance_DH
_geom_hbond_distance_HA
_geom_hbond_distance_DA
_geom_hbond_angle_DHA
_geom_hbond_site_symmetry_A
O5 H5B O3 0.90(3) 1.97(3) 2.843(3) 162(3) .
O6 H6B O4 0.95(6) 1.99(6) 2.854(6) 150(6) 2_645
O5 H5A O2 0.85(4) 1.91(4) 2.750(3) 172(3) 2_646
O6 H6C O3 0.76(5) 2.20(5) 2.854(4) 145(5) 4_565
